data_7205220
loop_
_publ_author_name
'Qin, Jun-Sheng'
'Du, Dong-Ying'
'Li, Shun-Li'
'Lan, Ya-Qian'
'Shao, Kui-Zhan'
'Su, Zhong-Min'

_publ_section_title
;
 pH-Tuned self-assembly of organic--inorganic hybrids based on
 different vanadate chains, Zn(ii) ions and flexible ligands:
 crystallizing in polar and centrosymmetric space group
;
_journal_issue 3
_journal_name_full CrystEngComm
_journal_page_first 779
_journal_paper_doi 10.1039/c0ce00260g
_journal_volume 13
_journal_year 2011
_chemical_formula_moiety 'C20 H28 N8 O12 V4 Zn2'
_chemical_formula_sum 'C20 H28 N8 O12 V4 Zn2'
_chemical_formula_weight 907.00
_chemical_name_systematic
;
?
;
_space_group_IT_number 9
_symmetry_cell_setting monoclinic
_symmetry_space_group_name_Hall 'C -2yc'
_symmetry_space_group_name_H-M 'C 1 c 1'
_atom_sites_solution_hydrogens geom
_atom_sites_solution_primary direct
_atom_sites_solution_secondary difmap
_audit_creation_method SHELXL-97
_cell_angle_alpha 90.00
_cell_angle_beta 97.2680(10)
_cell_angle_gamma 90.00
_cell_formula_units_Z 4
_cell_length_a 19.0130(4)
_cell_length_b 9.2000(5)
_cell_length_c 18.4820(8)
_cell_measurement_temperature 293(2)
_cell_measurement_theta_max 28.31
_cell_measurement_theta_min 2.16
_cell_volume 3206.9(2)
_computing_cell_refinement 'SMART (Bruker, 1997)'
_computing_data_collection 'SMART (Bruker, 1997)'
_computing_data_reduction SAINT
_computing_molecular_graphics 'SHELXTL-PLUS (Sheldrick, 1990)'
_computing_publication_material SHELXL-97
_computing_structure_refinement 'SHELXL-97 (Sheldrick, 1997)'
_computing_structure_solution 'SHELXS-97(Sheldrick, 1997)'
_diffrn_ambient_temperature 293(2)
_diffrn_measured_fraction_theta_full 0.998
_diffrn_measured_fraction_theta_max 0.937
_diffrn_measurement_device_type 'Bruker APEX CCD area-detector'
_diffrn_measurement_method '\w scans'
_diffrn_radiation_monochromator graphite
_diffrn_radiation_source 'fine-focus sealed tube'
_diffrn_radiation_type MoK\a
_diffrn_radiation_wavelength 0.71069
_diffrn_reflns_av_R_equivalents 0.0402
_diffrn_reflns_av_sigmaI/netI 0.0432
_diffrn_reflns_limit_h_max 14
_diffrn_reflns_limit_h_min -25
_diffrn_reflns_limit_k_max 10
_diffrn_reflns_limit_k_min -11
_diffrn_reflns_limit_l_max 24
_diffrn_reflns_limit_l_min -16
_diffrn_reflns_number 9564
_diffrn_reflns_theta_full 25.00
_diffrn_reflns_theta_max 28.31
_diffrn_reflns_theta_min 2.16
_diffrn_standards_number 0
_exptl_absorpt_coefficient_mu 2.659
_exptl_absorpt_correction_T_max 0.488
_exptl_absorpt_correction_T_min 0.444
_exptl_absorpt_correction_type multi-scan
_exptl_absorpt_process_details 'SADABS(Sheldrick, 1996)'
_exptl_crystal_colour colorless
_exptl_crystal_density_diffrn 1.879
_exptl_crystal_density_method 'not measured'
_exptl_crystal_description block
_exptl_crystal_F_000 1808
_exptl_crystal_size_max 0.32
_exptl_crystal_size_mid 0.29
_exptl_crystal_size_min 0.27
_refine_diff_density_max 0.813
_refine_diff_density_min -0.637
_refine_diff_density_rms 0.088
_refine_ls_abs_structure_details 'Flack H D (1983), Acta Cryst. A39, 876-881'
_refine_ls_abs_structure_Flack 0.008(11)
_refine_ls_extinction_method none
_refine_ls_goodness_of_fit_ref 0.999
_refine_ls_hydrogen_treatment constr
_refine_ls_matrix_type full
_refine_ls_number_parameters 415
_refine_ls_number_reflns 5145
_refine_ls_number_restraints 2
_refine_ls_restrained_S_all 0.998
_refine_ls_R_factor_all 0.0337
_refine_ls_R_factor_gt 0.0318
_refine_ls_shift/su_max 0.001
_refine_ls_shift/su_mean 0.000
_refine_ls_structure_factor_coef Fsqd
_refine_ls_weighting_details 'calc w=1/[\s^2^(Fo^2^)+(0.0413P)^2^+0.0000P] where P=(Fo^2^+2Fc^2^)/3'
_refine_ls_weighting_scheme calc
_refine_ls_wR_factor_gt 0.0719
_refine_ls_wR_factor_ref 0.0727
_reflns_number_gt 4841
_reflns_number_total 5145
_reflns_threshold_expression >2sigma(I)
_cod_data_source_file C0CE00260G.TXT
_cod_data_source_block 2
_cod_depositor_comments
;
The following automatic conversions were performed:
'_symmetry_cell_setting' value 'Monoclinic' changed to 'monoclinic'
according to '/home/saulius/struct/CIF-dictionaries/cif_core.dic'
dictionary named 'cif_core.dic' version 2.4.1 from 2010-06-29.

Automatic conversion script
Id: cif_fix_enum 1555 2011-01-17 13:19:09Z saulius 
;
_cod_original_sg_symbol_Hall C-2yc
_cod_original_sg_symbol_H-M Cc
_cod_database_code 7205220

loop_
_symmetry_equiv_pos_as_xyz
'x, y, z'
'x, -y, z+1/2'
'x+1/2, y+1/2, z'
'x+1/2, -y+1/2, z+1/2'

loop_
_atom_site_label
_atom_site_type_symbol
_atom_site_fract_x
_atom_site_fract_y
_atom_site_fract_z
_atom_site_U_iso_or_equiv
_atom_site_adp_type
_atom_site_occupancy
_atom_site_symmetry_multiplicity
_atom_site_calc_flag
_atom_site_refinement_flags
_atom_site_disorder_assembly
_atom_site_disorder_group
V1 V 0.57421(4) 0.51137(8) 0.66539(4) 0.02795(16) Uani 1 1 d . . .
V2 V 0.62055(3) 0.16330(7) 0.61088(4) 0.02407(15) Uani 1 1 d . . .
V3 V 0.75110(4) -0.05953(7) 0.67937(4) 0.02642(15) Uani 1 1 d . . .
V4 V 0.65215(4) -0.25219(7) 0.77506(4) 0.02627(15) Uani 1 1 d . . .
Zn1 Zn 0.60958(2) 0.13039(5) 0.43175(3) 0.02971(12) Uani 1 1 d . . .
Zn2 Zn 0.40010(2) 0.60469(5) 0.64605(3) 0.02731(11) Uani 1 1 d . . .
C1 C 0.3162(3) 0.6052(6) 0.4951(4) 0.0491(13) Uani 1 1 d . . .
H1 H 0.2724 0.6032 0.5124 0.059 Uiso 1 1 calc R . .
C2 C 0.3262(3) 0.6221(6) 0.4244(4) 0.0520(15) Uani 1 1 d . . .
H2 H 0.2912 0.6349 0.3850 0.062 Uiso 1 1 calc R . .
C3 C 0.4278(3) 0.5989(6) 0.4905(3) 0.0425(12) Uani 1 1 d . . .
H3 H 0.4765 0.5924 0.5036 0.051 Uiso 1 1 calc R . .
C4 C 0.4330(4) 0.6365(6) 0.3575(3) 0.0534(14) Uani 1 1 d . . .
H4A H 0.4041 0.5944 0.3157 0.064 Uiso 1 1 calc R . .
H4B H 0.4778 0.5847 0.3641 0.064 Uiso 1 1 calc R . .
C5 C 0.4470(3) 0.7969(6) 0.3416(4) 0.0546(15) Uani 1 1 d . . .
H5A H 0.4025 0.8497 0.3359 0.065 Uiso 1 1 calc R . .
H5B H 0.4773 0.8387 0.3825 0.065 Uiso 1 1 calc R . .
C6 C 0.4820(3) 0.8126(6) 0.2731(3) 0.0490(13) Uani 1 1 d . . .
H6A H 0.5096 0.9017 0.2766 0.059 Uiso 1 1 calc R . .
H6B H 0.5148 0.7324 0.2709 0.059 Uiso 1 1 calc R . .
C7 C 0.4331(3) 0.8157(5) 0.2044(3) 0.0440(12) Uani 1 1 d . . .
H7A H 0.4596 0.7968 0.1639 0.053 Uiso 1 1 calc R . .
H7B H 0.3983 0.7388 0.2054 0.053 Uiso 1 1 calc R . .
C8 C 0.3268(2) 0.9884(5) 0.2020(3) 0.0423(12) Uani 1 1 d . . .
H8 H 0.2927 0.9244 0.2150 0.051 Uiso 1 1 calc R . .
C9 C 0.3189(3) 1.1317(5) 0.1888(3) 0.0410(12) Uani 1 1 d . . .
H9 H 0.2774 1.1844 0.1910 0.049 Uiso 1 1 calc R . .
C10 C 0.4272(2) 1.0778(5) 0.1746(3) 0.0337(10) Uani 1 1 d . . .
H10 H 0.4742 1.0849 0.1656 0.040 Uiso 1 1 calc R . .
C11 C 0.4672(3) 0.2319(6) 0.3548(3) 0.0492(13) Uani 1 1 d . . .
H11 H 0.4854 0.2565 0.3120 0.059 Uiso 1 1 calc R . .
C12 C 0.3986(3) 0.2470(7) 0.3666(3) 0.0538(14) Uani 1 1 d . . .
H12 H 0.3614 0.2823 0.3337 0.065 Uiso 1 1 calc R . .
C13 C 0.4599(3) 0.1582(6) 0.4624(3) 0.0452(12) Uani 1 1 d . . .
H13 H 0.4716 0.1209 0.5092 0.054 Uiso 1 1 calc R . .
C14 C 0.3301(3) 0.1910(6) 0.4718(4) 0.0504(14) Uani 1 1 d . . .
H14A H 0.2941 0.2551 0.4475 0.060 Uiso 1 1 calc R . .
H14B H 0.3409 0.2236 0.5219 0.060 Uiso 1 1 calc R . .
C15 C 0.3016(3) 0.0389(6) 0.4711(5) 0.067(2) Uani 1 1 d . . .
H15A H 0.3379 -0.0249 0.4951 0.081 Uiso 1 1 calc R . .
H15B H 0.2909 0.0068 0.4209 0.081 Uiso 1 1 calc R . .
C16 C 0.2343(3) 0.0244(6) 0.5091(4) 0.0511(14) Uani 1 1 d . . .
H16A H 0.2343 -0.0710 0.5314 0.061 Uiso 1 1 calc R . .
H16B H 0.2366 0.0958 0.5479 0.061 Uiso 1 1 calc R . .
C17 C 0.1658(3) 0.0439(5) 0.4607(3) 0.0442(12) Uani 1 1 d . . .
H17A H 0.1629 -0.0286 0.4223 0.053 Uiso 1 1 calc R . .
H17B H 0.1271 0.0263 0.4890 0.053 Uiso 1 1 calc R . .
C18 C 0.1378(2) 0.3124(5) 0.4605(3) 0.0334(10) Uani 1 1 d . . .
H18 H 0.1272 0.3173 0.5082 0.040 Uiso 1 1 calc R . .
C19 C 0.1547(3) 0.3706(5) 0.3501(3) 0.0423(11) Uani 1 1 d . . .
H19 H 0.1579 0.4246 0.3081 0.051 Uiso 1 1 calc R . .
C20 C 0.1666(3) 0.2260(5) 0.3577(3) 0.0429(12) Uani 1 1 d . . .
H20 H 0.1793 0.1631 0.3221 0.051 Uiso 1 1 calc R . .
N1 N 0.3812(2) 0.5916(4) 0.5375(2) 0.0350(9) Uani 1 1 d . . .
N2 N 0.3974(2) 0.6167(5) 0.4222(2) 0.0420(10) Uani 1 1 d . . .
N3 N 0.3960(2) 0.9554(4) 0.1923(2) 0.0344(9) Uani 1 1 d . . .
N4 N 0.38171(19) 1.1882(4) 0.1715(2) 0.0320(8) Uani 1 1 d . . .
N5 N 0.5052(2) 0.1749(4) 0.4155(2) 0.0382(9) Uani 1 1 d . . .
N6 N 0.3946(2) 0.2011(5) 0.4353(3) 0.0452(11) Uani 1 1 d . . .
N7 N 0.1566(2) 0.1899(4) 0.4269(2) 0.0352(9) Uani 1 1 d . . .
N8 N 0.1369(2) 0.4244(4) 0.4148(2) 0.0347(9) Uani 1 1 d . . .
O1 O 0.63623(17) -0.4330(3) 0.7421(2) 0.0398(8) Uani 1 1 d . . .
O2 O 0.58802(17) -0.1496(3) 0.7420(2) 0.0445(9) Uani 1 1 d . . .
O3 O 0.73377(16) -0.1828(3) 0.75031(19) 0.0356(7) Uani 1 1 d . . .
O4 O 0.83376(16) 0.0037(3) 0.6996(2) 0.0420(9) Uani 1 1 d . . .
O5 O 0.7447(2) -0.1423(4) 0.6027(2) 0.0579(11) Uani 1 1 d . . .
O6 O 0.69198(17) 0.0919(3) 0.6729(2) 0.0371(8) Uani 1 1 d . . .
O7 O 0.55595(19) 0.0494(4) 0.5993(2) 0.0527(10) Uani 1 1 d . . .
O8 O 0.5911(2) 0.3250(4) 0.6483(3) 0.0583(11) Uani 1 1 d . . .
O9 O 0.64661(17) 0.1922(4) 0.52925(18) 0.0380(7) Uani 1 1 d . . .
O10 O 0.49104(16) 0.5283(3) 0.6851(2) 0.0416(8) Uani 1 1 d . . .
O11 O 0.5824(2) 0.6071(5) 0.5952(3) 0.0597(11) Uani 1 1 d . . .
O12 O 0.65739(18) 0.2488(3) 0.36653(18) 0.0373(7) Uani 1 1 d . . .

loop_
_atom_site_aniso_label
_atom_site_aniso_U_11
_atom_site_aniso_U_22
_atom_site_aniso_U_33
_atom_site_aniso_U_23
_atom_site_aniso_U_13
_atom_site_aniso_U_12
V1 0.0208(3) 0.0304(3) 0.0334(4) -0.0024(3) 0.0059(3) 0.0036(3)
V2 0.0204(3) 0.0256(3) 0.0266(4) -0.0015(3) 0.0048(3) 0.0025(3)
V3 0.0207(3) 0.0274(3) 0.0323(4) 0.0041(3) 0.0074(3) -0.0001(3)
V4 0.0226(3) 0.0264(3) 0.0306(4) 0.0038(3) 0.0068(3) -0.0016(2)
Zn1 0.0251(2) 0.0305(2) 0.0341(3) -0.0013(2) 0.00605(19) 0.00140(19)
Zn2 0.0235(2) 0.0258(2) 0.0338(3) 0.0007(2) 0.00809(19) -0.00086(19)
C1 0.031(3) 0.060(3) 0.055(4) 0.007(3) 0.002(2) -0.002(2)
C2 0.038(3) 0.066(4) 0.048(4) 0.016(3) -0.008(2) -0.005(2)
C3 0.032(3) 0.059(3) 0.036(3) 0.003(2) 0.002(2) -0.001(2)
C4 0.066(4) 0.054(3) 0.042(3) 0.007(3) 0.013(3) -0.003(3)
C5 0.057(4) 0.044(3) 0.064(4) -0.011(3) 0.015(3) -0.003(2)
C6 0.046(3) 0.040(3) 0.063(4) 0.010(3) 0.015(3) 0.001(2)
C7 0.041(3) 0.027(2) 0.066(4) 0.004(2) 0.016(3) 0.0032(19)
C8 0.026(2) 0.038(2) 0.064(4) 0.009(2) 0.011(2) -0.0070(19)
C9 0.025(2) 0.036(2) 0.062(4) 0.001(2) 0.008(2) 0.0008(18)
C10 0.026(2) 0.031(2) 0.045(3) 0.0014(19) 0.0073(19) -0.0024(17)
C11 0.040(3) 0.069(3) 0.040(3) -0.001(3) 0.006(2) 0.012(2)
C12 0.033(3) 0.080(4) 0.047(3) 0.003(3) -0.002(2) 0.012(3)
C13 0.028(2) 0.062(3) 0.044(3) 0.006(2) 0.000(2) 0.004(2)
C14 0.027(2) 0.059(3) 0.067(4) -0.007(3) 0.011(2) 0.005(2)
C15 0.051(3) 0.044(3) 0.113(6) 0.012(3) 0.028(4) 0.016(3)
C16 0.055(3) 0.035(2) 0.066(4) 0.012(2) 0.020(3) 0.002(2)
C17 0.047(3) 0.024(2) 0.064(4) -0.002(2) 0.016(3) -0.0004(19)
C18 0.029(2) 0.033(2) 0.039(3) -0.0062(19) 0.0050(19) 0.0023(17)
C19 0.049(3) 0.044(3) 0.035(3) -0.001(2) 0.007(2) 0.004(2)
C20 0.045(3) 0.042(3) 0.042(3) -0.011(2) 0.006(2) 0.008(2)
N1 0.032(2) 0.044(2) 0.029(2) 0.0020(17) 0.0028(16) 0.0009(16)
N2 0.039(2) 0.052(2) 0.034(2) 0.0040(19) 0.0025(19) -0.0037(18)
N3 0.031(2) 0.0220(17) 0.051(3) 0.0027(16) 0.0057(17) -0.0038(14)
N4 0.0256(18) 0.0249(17) 0.047(2) 0.0026(16) 0.0093(16) 0.0021(14)
N5 0.0252(18) 0.050(2) 0.040(2) 0.0016(19) 0.0043(17) 0.0024(17)
N6 0.028(2) 0.048(2) 0.060(3) -0.004(2) 0.007(2) 0.0015(17)
N7 0.036(2) 0.0251(17) 0.044(2) -0.0042(17) 0.0035(17) 0.0015(15)
N8 0.034(2) 0.0309(18) 0.039(2) -0.0041(17) 0.0047(17) 0.0029(15)
O1 0.0365(18) 0.0310(15) 0.049(2) -0.0031(14) -0.0049(15) -0.0035(13)
O2 0.0290(17) 0.0450(19) 0.059(2) 0.0115(17) 0.0027(16) 0.0068(14)
O3 0.0251(15) 0.0358(16) 0.047(2) 0.0127(15) 0.0103(14) -0.0017(12)
O4 0.0227(15) 0.0397(17) 0.065(2) 0.0171(17) 0.0103(15) -0.0015(13)
O5 0.077(3) 0.049(2) 0.051(2) -0.0117(19) 0.018(2) 0.0010(19)
O6 0.0262(16) 0.0371(16) 0.047(2) 0.0066(15) -0.0004(14) 0.0069(13)
O7 0.037(2) 0.059(2) 0.059(3) 0.0137(19) -0.0046(18) -0.0199(16)
O8 0.060(3) 0.047(2) 0.066(3) -0.0222(19) 0.002(2) 0.0242(17)
O9 0.0398(18) 0.0474(18) 0.0283(17) 0.0021(15) 0.0101(14) 0.0008(14)
O10 0.0242(16) 0.0387(17) 0.063(2) -0.0013(16) 0.0115(15) 0.0056(13)
O11 0.048(2) 0.079(3) 0.053(3) 0.022(2) 0.0128(19) -0.002(2)
O12 0.046(2) 0.0373(17) 0.0299(17) -0.0033(13) 0.0106(15) -0.0021(14)

loop_
_atom_type_symbol
_atom_type_description
_atom_type_scat_dispersion_real
_atom_type_scat_dispersion_imag
_atom_type_scat_source
C C 0.0033 0.0016 'International Tables Vol C Tables 4.2.6.8 and 6.1.1.4'
H H 0.0000 0.0000 'International Tables Vol C Tables 4.2.6.8 and 6.1.1.4'
N N 0.0061 0.0033 'International Tables Vol C Tables 4.2.6.8 and 6.1.1.4'
O O 0.0106 0.0060 'International Tables Vol C Tables 4.2.6.8 and 6.1.1.4'
V V 0.3005 0.5294 'International Tables Vol C Tables 4.2.6.8 and 6.1.1.4'
Zn Zn 0.2839 1.4301 'International Tables Vol C Tables 4.2.6.8 and 6.1.1.4'

loop_
_geom_angle_atom_site_label_1
_geom_angle_atom_site_label_2
_geom_angle_atom_site_label_3
_geom_angle
_geom_angle_site_symmetry_1
_geom_angle_site_symmetry_3
_geom_angle_publ_flag
O11 V1 O10 108.6(2) . . ?
O11 V1 O8 110.5(2) . . ?
O10 V1 O8 108.96(19) . . ?
O11 V1 O1 111.3(2) . 1_565 ?
O10 V1 O1 110.19(18) . 1_565 ?
O8 V1 O1 107.37(17) . 1_565 ?
O7 V2 O9 107.04(19) . . ?
O7 V2 O8 109.1(2) . . ?
O9 V2 O8 111.5(2) . . ?
O7 V2 O6 110.56(17) . . ?
O9 V2 O6 110.48(17) . . ?
O8 V2 O6 108.20(18) . . ?
O5 V3 O4 109.1(2) . . ?
O5 V3 O6 109.61(19) . . ?
O4 V3 O6 108.03(16) . . ?
O5 V3 O3 110.22(19) . . ?
O4 V3 O3 108.09(16) . . ?
O6 V3 O3 111.70(16) . . ?
O2 V4 O12 108.54(19) . 2 ?
O2 V4 O1 109.35(17) . . ?
O12 V4 O1 110.30(16) 2 . ?
O2 V4 O3 109.59(17) . . ?
O12 V4 O3 107.89(16) 2 . ?
O1 V4 O3 111.12(16) . . ?
O12 Zn1 O9 105.69(14) . . ?
O12 Zn1 N8 106.50(16) . 3_545 ?
O9 Zn1 N8 110.70(15) . 3_545 ?
O12 Zn1 N5 108.97(16) . . ?
O9 Zn1 N5 108.35(16) . . ?
N8 Zn1 N5 116.12(16) 3_545 . ?
O10 Zn2 O4 104.24(14) . 3_455 ?
O10 Zn2 N1 113.24(16) . . ?
O4 Zn2 N1 116.01(16) 3_455 . ?
O10 Zn2 N4 115.78(15) . 2_575 ?
O4 Zn2 N4 101.05(16) 3_455 2_575 ?
N1 Zn2 N4 106.22(16) . 2_575 ?
C2 C1 N1 109.4(5) . . ?
C2 C1 H1 125.3 . . ?
N1 C1 H1 125.3 . . ?
C1 C2 N2 106.7(5) . . ?
C1 C2 H2 126.6 . . ?
N2 C2 H2 126.6 . . ?
N1 C3 N2 112.6(4) . . ?
N1 C3 H3 123.7 . . ?
N2 C3 H3 123.7 . . ?
N2 C4 C5 112.7(5) . . ?
N2 C4 H4A 109.0 . . ?
C5 C4 H4A 109.0 . . ?
N2 C4 H4B 109.0 . . ?
C5 C4 H4B 109.0 . . ?
H4A C4 H4B 107.8 . . ?
C6 C5 C4 111.0(5) . . ?
C6 C5 H5A 109.4 . . ?
C4 C5 H5A 109.4 . . ?
C6 C5 H5B 109.4 . . ?
C4 C5 H5B 109.4 . . ?
H5A C5 H5B 108.0 . . ?
C7 C6 C5 115.2(5) . . ?
C7 C6 H6A 108.5 . . ?
C5 C6 H6A 108.5 . . ?
C7 C6 H6B 108.5 . . ?
C5 C6 H6B 108.5 . . ?
H6A C6 H6B 107.5 . . ?
N3 C7 C6 112.7(4) . . ?
N3 C7 H7A 109.0 . . ?
C6 C7 H7A 109.0 . . ?
N3 C7 H7B 109.0 . . ?
C6 C7 H7B 109.0 . . ?
H7A C7 H7B 107.8 . . ?
C9 C8 N3 106.1(4) . . ?
C9 C8 H8 126.9 . . ?
N3 C8 H8 126.9 . . ?
C8 C9 N4 109.4(4) . . ?
C8 C9 H9 125.3 . . ?
N4 C9 H9 125.3 . . ?
N4 C10 N3 110.3(4) . . ?
N4 C10 H10 124.9 . . ?
N3 C10 H10 124.9 . . ?
C12 C11 N5 109.1(5) . . ?
C12 C11 H11 125.5 . . ?
N5 C11 H11 125.5 . . ?
N6 C12 C11 106.8(5) . . ?
N6 C12 H12 126.6 . . ?
C11 C12 H12 126.6 . . ?
N5 C13 N6 112.0(5) . . ?
N5 C13 H13 124.0 . . ?
N6 C13 H13 124.0 . . ?
N6 C14 C15 112.0(5) . . ?
N6 C14 H14A 109.2 . . ?
C15 C14 H14A 109.2 . . ?
N6 C14 H14B 109.2 . . ?
C15 C14 H14B 109.2 . . ?
H14A C14 H14B 107.9 . . ?
C14 C15 C16 113.3(5) . . ?
C14 C15 H15A 108.9 . . ?
C16 C15 H15A 108.9 . . ?
C14 C15 H15B 108.9 . . ?
C16 C15 H15B 108.9 . . ?
H15A C15 H15B 107.7 . . ?
C17 C16 C15 115.3(6) . . ?
C17 C16 H16A 108.4 . . ?
C15 C16 H16A 108.4 . . ?
C17 C16 H16B 108.4 . . ?
C15 C16 H16B 108.4 . . ?
H16A C16 H16B 107.5 . . ?
N7 C17 C16 114.1(4) . . ?
N7 C17 H17A 108.7 . . ?
C16 C17 H17A 108.7 . . ?
N7 C17 H17B 108.7 . . ?
C16 C17 H17B 108.7 . . ?
H17A C17 H17B 107.6 . . ?
N8 C18 N7 109.6(4) . . ?
N8 C18 H18 125.2 . . ?
N7 C18 H18 125.2 . . ?
C20 C19 N8 108.7(5) . . ?
C20 C19 H19 125.7 . . ?
N8 C19 H19 125.7 . . ?
C19 C20 N7 107.2(5) . . ?
C19 C20 H20 126.4 . . ?
N7 C20 H20 126.4 . . ?
C3 N1 C1 104.4(5) . . ?
C3 N1 Zn2 127.5(3) . . ?
C1 N1 Zn2 126.8(4) . . ?
C3 N2 C2 106.8(5) . . ?
C3 N2 C4 127.0(5) . . ?
C2 N2 C4 126.0(5) . . ?
C10 N3 C8 107.9(4) . . ?
C10 N3 C7 123.7(4) . . ?
C8 N3 C7 128.2(4) . . ?
C10 N4 C9 106.3(4) . . ?
C10 N4 Zn2 127.1(3) . 2_574 ?
C9 N4 Zn2 126.6(3) . 2_574 ?
C13 N5 C11 105.5(4) . . ?
C13 N5 Zn1 126.8(4) . . ?
C11 N5 Zn1 127.7(4) . . ?
C13 N6 C12 106.6(5) . . ?
C13 N6 C14 126.5(5) . . ?
C12 N6 C14 126.7(4) . . ?
C18 N7 C20 107.7(4) . . ?
C18 N7 C17 125.7(4) . . ?
C20 N7 C17 126.5(4) . . ?
C18 N8 C19 106.7(4) . . ?
C18 N8 Zn1 128.1(3) . 3_455 ?
C19 N8 Zn1 125.1(3) . 3_455 ?
V4 O1 V1 126.87(18) . 1_545 ?
V4 O3 V3 131.08(18) . . ?
V3 O4 Zn2 135.0(2) . 3_545 ?
V3 O6 V2 138.7(2) . . ?
V2 O8 V1 163.1(3) . . ?
V2 O9 Zn1 132.89(19) . . ?
V1 O10 Zn2 141.5(2) . . ?
V4 O12 Zn1 131.63(18) 2_554 . ?

loop_
_geom_bond_atom_site_label_1
_geom_bond_atom_site_label_2
_geom_bond_distance
_geom_bond_site_symmetry_2
_geom_bond_publ_flag
V1 O11 1.591(4) . ?
V1 O10 1.674(3) . ?
V1 O8 1.780(3) . ?
V1 O1 1.799(3) 1_565 ?
V2 O7 1.608(3) . ?
V2 O9 1.668(3) . ?
V2 O8 1.762(3) . ?
V2 O6 1.788(3) . ?
V3 O5 1.599(4) . ?
V3 O4 1.673(3) . ?
V3 O6 1.784(3) . ?
V3 O3 1.795(3) . ?
V4 O2 1.601(3) . ?
V4 O12 1.681(3) 2 ?
V4 O1 1.785(3) . ?
V4 O3 1.790(3) . ?
Zn1 O12 1.935(3) . ?
Zn1 O9 1.935(3) . ?
Zn1 N8 2.000(4) 3_545 ?
Zn1 N5 2.011(4) . ?
Zn2 O10 1.921(3) . ?
Zn2 O4 1.936(3) 3_455 ?
Zn2 N1 1.997(4) . ?
Zn2 N4 2.004(4) 2_575 ?
C1 C2 1.352(9) . ?
C1 N1 1.383(6) . ?
C1 H1 0.9300 . ?
C2 N2 1.359(7) . ?
C2 H2 0.9300 . ?
C3 N1 1.318(7) . ?
C3 N2 1.331(7) . ?
C3 H3 0.9300 . ?
C4 N2 1.459(8) . ?
C4 C5 1.534(7) . ?
C4 H4A 0.9700 . ?
C4 H4B 0.9700 . ?
C5 C6 1.510(8) . ?
C5 H5A 0.9700 . ?
C5 H5B 0.9700 . ?
C6 C7 1.476(8) . ?
C6 H6A 0.9700 . ?
C6 H6B 0.9700 . ?
C7 N3 1.469(6) . ?
C7 H7A 0.9700 . ?
C7 H7B 0.9700 . ?
C8 C9 1.346(6) . ?
C8 N3 1.383(6) . ?
C8 H8 0.9300 . ?
C9 N4 1.376(6) . ?
C9 H9 0.9300 . ?
C10 N4 1.332(6) . ?
C10 N3 1.333(6) . ?
C10 H10 0.9300 . ?
C11 C12 1.357(8) . ?
C11 N5 1.362(7) . ?
C11 H11 0.9300 . ?
C12 N6 1.349(8) . ?
C12 H12 0.9300 . ?
C13 N5 1.307(7) . ?
C13 N6 1.337(6) . ?
C13 H13 0.9300 . ?
C14 N6 1.476(7) . ?
C14 C15 1.501(8) . ?
C14 H14A 0.9700 . ?
C14 H14B 0.9700 . ?
C15 C16 1.540(8) . ?
C15 H15A 0.9700 . ?
C15 H15B 0.9700 . ?
C16 C17 1.494(8) . ?
C16 H16A 0.9700 . ?
C16 H16B 0.9700 . ?
C17 N7 1.483(6) . ?
C17 H17A 0.9700 . ?
C17 H17B 0.9700 . ?
C18 N8 1.331(6) . ?
C18 N7 1.356(6) . ?
C18 H18 0.9300 . ?
C19 C20 1.354(7) . ?
C19 N8 1.375(7) . ?
C19 H19 0.9300 . ?
C20 N7 1.358(7) . ?
C20 H20 0.9300 . ?
N4 Zn2 2.004(3) 2_574 ?
N8 Zn1 2.000(4) 3_455 ?
O1 V1 1.799(3) 1_545 ?
O4 Zn2 1.936(3) 3_545 ?
O12 V4 1.681(3) 2_554 ?

loop_
_geom_torsion_atom_site_label_1
_geom_torsion_atom_site_label_2
_geom_torsion_atom_site_label_3
_geom_torsion_atom_site_label_4
_geom_torsion
_geom_torsion_site_symmetry_1
_geom_torsion_site_symmetry_2
_geom_torsion_site_symmetry_3
_geom_torsion_site_symmetry_4
_geom_torsion_publ_flag
N1 C1 C2 N2 1.0(6) . . . . ?
N2 C4 C5 C6 -178.4(5) . . . . ?
C4 C5 C6 C7 84.9(6) . . . . ?
C5 C6 C7 N3 75.6(6) . . . . ?
N3 C8 C9 N4 -0.3(7) . . . . ?
N5 C11 C12 N6 0.8(7) . . . . ?
N6 C14 C15 C16 179.8(5) . . . . ?
C14 C15 C16 C17 90.7(7) . . . . ?
C15 C16 C17 N7 -62.2(6) . . . . ?
N8 C19 C20 N7 -0.2(6) . . . . ?
N2 C3 N1 C1 0.3(6) . . . . ?
N2 C3 N1 Zn2 -166.9(3) . . . . ?
C2 C1 N1 C3 -0.8(6) . . . . ?
C2 C1 N1 Zn2 166.6(4) . . . . ?
O10 Zn2 N1 C3 -31.5(5) . . . . ?
O4 Zn2 N1 C3 -152.0(4) 3_455 . . . ?
N4 Zn2 N1 C3 96.6(4) 2_575 . . . ?
O10 Zn2 N1 C1 164.0(4) . . . . ?
O4 Zn2 N1 C1 43.5(4) 3_455 . . . ?
N4 Zn2 N1 C1 -67.8(4) 2_575 . . . ?
N1 C3 N2 C2 0.3(6) . . . . ?
N1 C3 N2 C4 176.6(5) . . . . ?
C1 C2 N2 C3 -0.8(6) . . . . ?
C1 C2 N2 C4 -177.1(5) . . . . ?
C5 C4 N2 C3 -90.2(7) . . . . ?
C5 C4 N2 C2 85.4(7) . . . . ?
N4 C10 N3 C8 -0.6(6) . . . . ?
N4 C10 N3 C7 -176.2(5) . . . . ?
C9 C8 N3 C10 0.6(6) . . . . ?
C9 C8 N3 C7 175.9(5) . . . . ?
C6 C7 N3 C10 71.9(7) . . . . ?
C6 C7 N3 C8 -102.8(6) . . . . ?
N3 C10 N4 C9 0.4(6) . . . . ?
N3 C10 N4 Zn2 -179.0(3) . . . 2_574 ?
C8 C9 N4 C10 0.0(6) . . . . ?
C8 C9 N4 Zn2 179.4(4) . . . 2_574 ?
N6 C13 N5 C11 0.1(6) . . . . ?
N6 C13 N5 Zn1 178.5(3) . . . . ?
C12 C11 N5 C13 -0.6(6) . . . . ?
C12 C11 N5 Zn1 -179.0(4) . . . . ?
O12 Zn1 N5 C13 -155.0(4) . . . . ?
O9 Zn1 N5 C13 -40.4(5) . . . . ?
N8 Zn1 N5 C13 84.8(5) 3_545 . . . ?
O12 Zn1 N5 C11 23.2(5) . . . . ?
O9 Zn1 N5 C11 137.7(4) . . . . ?
N8 Zn1 N5 C11 -97.0(5) 3_545 . . . ?
N5 C13 N6 C12 0.4(7) . . . . ?
N5 C13 N6 C14 176.9(5) . . . . ?
C11 C12 N6 C13 -0.8(7) . . . . ?
C11 C12 N6 C14 -177.2(5) . . . . ?
C15 C14 N6 C13 -76.2(7) . . . . ?
C15 C14 N6 C12 99.5(7) . . . . ?
N8 C18 N7 C20 -1.0(5) . . . . ?
N8 C18 N7 C17 177.9(4) . . . . ?
C19 C20 N7 C18 0.8(6) . . . . ?
C19 C20 N7 C17 -178.2(4) . . . . ?
C16 C17 N7 C18 -78.1(6) . . . . ?
C16 C17 N7 C20 100.6(6) . . . . ?
N7 C18 N8 C19 0.8(5) . . . . ?
N7 C18 N8 Zn1 177.4(3) . . . 3_455 ?
C20 C19 N8 C18 -0.4(6) . . . . ?
C20 C19 N8 Zn1 -177.0(3) . . . 3_455 ?
O2 V4 O1 V1 16.6(3) . . . 1_545 ?
O12 V4 O1 V1 135.9(3) 2 . . 1_545 ?
O3 V4 O1 V1 -104.5(3) . . . 1_545 ?
O2 V4 O3 V3 -19.4(3) . . . . ?
O12 V4 O3 V3 -137.4(2) 2 . . . ?
O1 V4 O3 V3 101.6(3) . . . . ?
O5 V3 O3 V4 -78.4(3) . . . . ?
O4 V3 O3 V4 162.4(2) . . . . ?
O6 V3 O3 V4 43.7(3) . . . . ?
O5 V3 O4 Zn2 44.8(3) . . . 3_545 ?
O6 V3 O4 Zn2 -74.3(3) . . . 3_545 ?
O3 V3 O4 Zn2 164.7(2) . . . 3_545 ?
O5 V3 O6 V2 10.7(4) . . . . ?
O4 V3 O6 V2 129.5(3) . . . . ?
O3 V3 O6 V2 -111.8(3) . . . . ?
O7 V2 O6 V3 61.0(4) . . . . ?
O9 V2 O6 V3 -57.3(3) . . . . ?
O8 V2 O6 V3 -179.6(3) . . . . ?
O7 V2 O8 V1 -132.6(9) . . . . ?
O9 V2 O8 V1 -14.6(9) . . . . ?
O6 V2 O8 V1 107.1(9) . . . . ?
O11 V1 O8 V2 20.2(9) . . . . ?
O10 V1 O8 V2 139.4(9) . . . . ?
O1 V1 O8 V2 -101.3(9) 1_565 . . . ?
O7 V2 O9 Zn1 6.0(3) . . . . ?
O8 V2 O9 Zn1 -113.2(3) . . . . ?
O6 V2 O9 Zn1 126.5(2) . . . . ?
O12 Zn1 O9 V2 166.6(2) . . . . ?
N8 Zn1 O9 V2 -78.4(3) 3_545 . . . ?
N5 Zn1 O9 V2 49.9(3) . . . . ?
O11 V1 O10 Zn2 9.9(4) . . . . ?
O8 V1 O10 Zn2 -110.4(3) . . . . ?
O1 V1 O10 Zn2 132.0(3) 1_565 . . . ?
O4 Zn2 O10 V1 160.3(3) 3_455 . . . ?
N1 Zn2 O10 V1 33.3(4) . . . . ?
N4 Zn2 O10 V1 -89.7(3) 2_575 . . . ?
O9 Zn1 O12 V4 179.0(2) . . . 2_554 ?
N8 Zn1 O12 V4 61.2(3) 3_545 . . 2_554 ?
N5 Zn1 O12 V4 -64.8(3) . . . 2_554 ?
